data_4021761
loop_
_publ_author_name
'Benito Alcaide'
'Pedro Almendros'
'Amparo Luna'
'M. Rosario Torres'

_publ_section_title
;
 Proline-Catalyzed Diastereoselective Direct Aldol Reaction
 between 4-Oxoazetidine-2-carbaldehydes and Ketones
;
_journal_name_full 'Journal of Organic Chemistry'
_journal_page_first 4818
_journal_page_last 4822
_journal_paper_doi 10.1021/jo0604235
_journal_volume 71
_journal_year 2006
_chemical_formula_sum 'C22 H23 N O5'
_chemical_formula_weight 381.41
_chemical_name_systematic
; 
 ? 
;
_space_group_IT_number 4
_symmetry_cell_setting monoclinic
_symmetry_space_group_name_Hall 'P 2yb'
_symmetry_space_group_name_H-M 'P 1 21 1'
_atom_sites_solution_hydrogens geom
_atom_sites_solution_primary direct
_atom_sites_solution_secondary difmap
_audit_creation_method SHELXL-97
_cell_angle_alpha 90.00
_cell_angle_beta 119.223(2)
_cell_angle_gamma 90.00
_cell_formula_units_Z 2
_cell_length_a 13.592(2)
_cell_length_b 5.9800(9)
_cell_length_c 13.892(2)
_cell_measurement_temperature 293(2)
_cell_volume 985.4(3)
_computing_cell_refinement 'Bruker XSCANS'
_computing_data_collection 'Bruker XSCANS'
_computing_data_reduction 'Bruker SHELXTL'
_computing_molecular_graphics 'Bruker SHELXTL'
_computing_publication_material 'Bruker SHELXTL'
_computing_structure_refinement 'SHELXL-97 (Sheldrick, 1997)'
_computing_structure_solution 'SHELXS-97 (Sheldrick, 1990)'
_diffrn_ambient_temperature 293(2)
_diffrn_measured_fraction_theta_full 0.998
_diffrn_measured_fraction_theta_max 0.998
_diffrn_measurement_device_type 'Bruker P4'
_diffrn_measurement_method '\w scans'
_diffrn_radiation_monochromator graphite
_diffrn_radiation_source 'fine-focus sealed tube'
_diffrn_radiation_type MoK\a
_diffrn_radiation_wavelength 0.71073
_diffrn_reflns_av_R_equivalents 0.0826
_diffrn_reflns_av_sigmaI/netI 0.1595
_diffrn_reflns_limit_h_max 13
_diffrn_reflns_limit_h_min -16
_diffrn_reflns_limit_k_max 7
_diffrn_reflns_limit_k_min -7
_diffrn_reflns_limit_l_max 16
_diffrn_reflns_limit_l_min -15
_diffrn_reflns_number 7610
_diffrn_reflns_theta_full 25.00
_diffrn_reflns_theta_max 25.00
_diffrn_reflns_theta_min 1.68
_exptl_absorpt_coefficient_mu 0.091
_exptl_absorpt_correction_type none
_exptl_crystal_colour colorless
_exptl_crystal_density_diffrn 1.285
_exptl_crystal_density_method 'not measured'
_exptl_crystal_description prismatic
_exptl_crystal_F_000 404
_exptl_crystal_size_max 0.43
_exptl_crystal_size_mid 0.10
_exptl_crystal_size_min 0.06
_refine_diff_density_max 0.182
_refine_diff_density_min -0.172
_refine_diff_density_rms 0.041
_refine_ls_abs_structure_details 'Flack H D (1983), Acta Cryst. A39, 876-881'
_refine_ls_abs_structure_Flack 0(2)
_refine_ls_extinction_coef 0.010(2)
_refine_ls_extinction_expression Fc^*^=kFc[1+0.001xFc^2^\l^3^/sin(2\q)]^-1/4^
_refine_ls_extinction_method SHELXL
_refine_ls_goodness_of_fit_ref 0.825
_refine_ls_hydrogen_treatment mixed
_refine_ls_matrix_type full
_refine_ls_number_parameters 256
_refine_ls_number_reflns 3428
_refine_ls_number_restraints 1
_refine_ls_restrained_S_all 0.825
_refine_ls_R_factor_all 0.1520
_refine_ls_R_factor_gt 0.0517
_refine_ls_shift/su_max 0.100
_refine_ls_shift/su_mean 0.004
_refine_ls_structure_factor_coef Fsqd
_refine_ls_weighting_details 'calc w=1/[\s^2^(Fo^2^)+(0.0429P)^2^+0.0000P] where P=(Fo^2^+2Fc^2^)/3'
_refine_ls_weighting_scheme calc
_refine_ls_wR_factor_gt 0.1010
_refine_ls_wR_factor_ref 0.1264
_reflns_number_gt 1451
_reflns_number_total 3428
_reflns_threshold_expression >2sigma(I)
_cod_data_source_file jo0604235si20060228_060459.cif
_cod_depositor_comments
;
The following automatic conversions were performed:
'_symmetry_cell_setting' value 'Monoclinic' changed to 'monoclinic'
according to '/home/saulius/struct/CIF-dictionaries/cif_core.dic'
dictionary named 'cif_core.dic' version 2.4.1 from 2010-06-29.

Automatic conversion script
Id: cif_fix_enum 1527 2010-12-29 10:47:43Z saulius 
;
_cod_original_sg_symbol_H-M 'P 21'
_cod_database_code 4021761

loop_
_symmetry_equiv_pos_as_xyz
'x, y, z'
'-x, y+1/2, -z'

loop_
_atom_site_label
_atom_site_type_symbol
_atom_site_fract_x
_atom_site_fract_y
_atom_site_fract_z
_atom_site_U_iso_or_equiv
_atom_site_adp_type
_atom_site_occupancy
_atom_site_symmetry_multiplicity
_atom_site_calc_flag
_atom_site_refinement_flags
C2 C 0.9526(4) 0.6253(9) 0.0609(4) 0.0484(14) Uani 1 1 d .
C3 C 1.0604(4) 0.5816(8) 0.1661(4) 0.0454(13) Uani 1 1 d .
H3 H 1.1178 0.5177 0.1508 0.054 Uiso 1 1 calc R
C4 C 0.9927(4) 0.3911(8) 0.1878(3) 0.0405(13) Uani 1 1 d .
H4 H 1.0228 0.2422 0.1878 0.049 Uiso 1 1 calc R
C5 C 0.9785(4) 0.4283(7) 0.2889(3) 0.0309(11) Uani 1 1 d .
H5 H 1.0536 0.4550 0.3518 0.037 Uiso 1 1 calc R
C6 C 0.9051(4) 0.6285(7) 0.2800(3) 0.0366(12) Uani 1 1 d .
H6 H 0.9235 0.7502 0.2442 0.044 Uiso 1 1 calc R
C7 C 0.9286(5) 0.7120(8) 0.3939(4) 0.0470(13) Uani 1 1 d .
C8 C 0.8206(4) 0.7731(10) 0.3906(4) 0.0624(16) Uani 1 1 d .
H8A H 0.8261 0.9192 0.4233 0.075 Uiso 1 1 calc R
H8B H 0.8009 0.6637 0.4300 0.075 Uiso 1 1 calc R
C9 C 0.7341(4) 0.7750(10) 0.2693(4) 0.0670(16) Uani 1 1 d .
H9A H 0.6601 0.7347 0.2581 0.080 Uiso 1 1 calc R
H9B H 0.7298 0.9212 0.2373 0.080 Uiso 1 1 calc R
C10 C 0.7772(4) 0.6010(9) 0.2193(4) 0.0568(15) Uani 1 1 d .
H10A H 0.7464 0.6270 0.1409 0.068 Uiso 1 1 calc R
H10B H 0.7563 0.4517 0.2301 0.068 Uiso 1 1 calc R
C11 C 0.8011(4) 0.3280(8) 0.0068(4) 0.0462(14) Uani 1 1 d .
C12 C 0.7701(4) 0.1489(8) 0.0473(4) 0.0609(16) Uani 1 1 d .
H12 H 0.8130 0.1092 0.1211 0.073 Uiso 1 1 calc R
C13 C 0.6747(5) 0.0263(10) -0.0219(4) 0.0751(18) Uani 1 1 d .
H13 H 0.6524 -0.0914 0.0068 0.090 Uiso 1 1 calc R
C14 C 0.6132(4) 0.0764(10) -0.1315(5) 0.0637(17) Uani 1 1 d .
C15 C 0.6446(4) 0.2539(12) -0.1733(4) 0.0719(17) Uani 1 1 d .
H15 H 0.6029 0.2887 -0.2479 0.086 Uiso 1 1 calc R
C16 C 0.7386(4) 0.3818(9) -0.1047(4) 0.0622(16) Uani 1 1 d .
H16 H 0.7595 0.5023 -0.1331 0.075 Uiso 1 1 calc R
C17 C 0.4825(5) -0.2150(11) -0.1657(5) 0.098(2) Uani 1 1 d .
H17A H 0.5423 -0.3213 -0.1287 0.148 Uiso 1 1 calc R
H17B H 0.4189 -0.2873 -0.2253 0.148 Uiso 1 1 calc R
H17C H 0.4608 -0.1560 -0.1144 0.148 Uiso 1 1 calc R
C18 C 1.2066(4) 0.7233(10) 0.3369(4) 0.0487(13) Uani 1 1 d .
C19 C 1.2409(5) 0.9008(10) 0.4089(5) 0.0668(17) Uani 1 1 d .
H19 H 1.1987 1.0316 0.3921 0.080 Uiso 1 1 calc R
C20 C 1.3405(5) 0.8776(12) 0.5070(5) 0.087(2) Uani 1 1 d .
H20 H 1.3662 0.9973 0.5560 0.104 Uiso 1 1 calc R
C21 C 1.4029(5) 0.6847(13) 0.5348(5) 0.085(2) Uani 1 1 d .
H21 H 1.4693 0.6729 0.6017 0.102 Uiso 1 1 calc R
C22 C 1.3654(5) 0.5108(11) 0.4624(5) 0.0761(19) Uani 1 1 d .
H22 H 1.4065 0.3786 0.4798 0.091 Uiso 1 1 calc R
C23 C 1.2672(5) 0.5293(9) 0.3638(5) 0.0627(17) Uani 1 1 d .
H23 H 1.2418 0.4092 0.3151 0.075 Uiso 1 1 calc R
N1 N 0.8980(3) 0.4515(6) 0.0777(3) 0.0405(10) Uani 1 1 d .
O1 O 0.9210(3) 0.7575(7) -0.0146(3) 0.0768(12) Uani 1 1 d .
O2 O 0.9370(2) 0.2259(5) 0.3099(2) 0.0502(9) Uani 1 1 d .
H2 H 0.9364 0.2640 0.3919 0.15(2) Uiso 1 1 d R
O3 O 1.0228(3) 0.7215(6) 0.4734(3) 0.0606(11) Uani 1 1 d .
O4 O 0.5198(3) -0.0393(8) -0.2074(3) 0.0873(14) Uani 1 1 d .
O5 O 1.1047(3) 0.7602(5) 0.2409(3) 0.0487(9) Uani 1 1 d .

loop_
_atom_site_aniso_label
_atom_site_aniso_U_11
_atom_site_aniso_U_22
_atom_site_aniso_U_33
_atom_site_aniso_U_23
_atom_site_aniso_U_13
_atom_site_aniso_U_12
C2 0.063(4) 0.055(4) 0.032(3) 0.002(3) 0.027(3) 0.001(3)
C3 0.053(3) 0.044(3) 0.042(3) -0.008(3) 0.026(3) -0.004(3)
C4 0.051(3) 0.044(3) 0.027(3) -0.001(2) 0.019(2) -0.004(3)
C5 0.046(3) 0.027(3) 0.019(2) 0.000(2) 0.015(2) -0.005(2)
C6 0.056(3) 0.031(3) 0.037(3) 0.000(2) 0.034(3) 0.002(3)
C7 0.076(4) 0.033(3) 0.053(4) -0.005(3) 0.048(3) -0.006(3)
C8 0.075(4) 0.062(4) 0.079(4) -0.015(4) 0.060(4) -0.011(4)
C9 0.067(4) 0.068(4) 0.080(4) -0.010(4) 0.046(4) -0.001(4)
C10 0.060(4) 0.060(3) 0.051(3) -0.009(3) 0.027(3) 0.007(3)
C11 0.061(4) 0.052(3) 0.030(3) -0.005(3) 0.026(3) -0.001(3)
C12 0.074(4) 0.051(4) 0.040(3) 0.000(3) 0.013(3) -0.006(3)
C13 0.083(5) 0.064(4) 0.057(4) 0.008(4) 0.017(4) -0.011(4)
C14 0.060(4) 0.068(4) 0.048(4) -0.019(4) 0.014(4) -0.001(4)
C15 0.059(4) 0.111(5) 0.028(3) -0.001(4) 0.008(3) 0.000(4)
C16 0.059(4) 0.082(4) 0.043(3) 0.014(3) 0.023(3) -0.001(3)
C17 0.065(4) 0.083(5) 0.116(5) -0.026(5) 0.020(4) -0.018(4)
C18 0.052(3) 0.046(3) 0.055(4) -0.012(3) 0.032(3) -0.011(3)
C19 0.065(4) 0.062(4) 0.072(4) -0.019(4) 0.033(3) -0.005(3)
C20 0.072(5) 0.092(6) 0.080(5) -0.033(5) 0.024(4) -0.012(5)
C21 0.051(4) 0.112(7) 0.072(5) -0.004(5) 0.014(4) -0.005(4)
C22 0.057(4) 0.077(5) 0.090(5) -0.004(4) 0.032(4) 0.007(4)
C23 0.059(4) 0.051(4) 0.072(4) -0.015(3) 0.027(4) 0.006(3)
N1 0.053(3) 0.048(3) 0.024(2) -0.001(2) 0.022(2) -0.005(2)
O1 0.108(3) 0.074(3) 0.050(2) 0.020(2) 0.040(2) -0.014(3)
O2 0.082(2) 0.0336(19) 0.038(2) 0.0039(17) 0.0320(19) -0.009(2)
O3 0.084(3) 0.059(2) 0.036(2) -0.006(2) 0.0274(18) 0.009(2)
O4 0.059(3) 0.096(3) 0.070(3) -0.020(3) 0.002(2) -0.021(3)
O5 0.066(2) 0.040(2) 0.052(2) -0.0083(19) 0.039(2) -0.010(2)

loop_
_atom_type_symbol
_atom_type_description
_atom_type_scat_dispersion_real
_atom_type_scat_dispersion_imag
_atom_type_scat_source
C C 0.0033 0.0016 'International Tables Vol C Tables 4.2.6.8 and 6.1.1.4'
H H 0.0000 0.0000 'International Tables Vol C Tables 4.2.6.8 and 6.1.1.4'
N N 0.0061 0.0033 'International Tables Vol C Tables 4.2.6.8 and 6.1.1.4'
O O 0.0106 0.0060 'International Tables Vol C Tables 4.2.6.8 and 6.1.1.4'

loop_
_geom_angle_atom_site_label_1
_geom_angle_atom_site_label_2
_geom_angle_atom_site_label_3
_geom_angle
O1 C2 N1 130.8(5)
O1 C2 C3 136.1(5)
N1 C2 C3 93.1(4)
O5 C3 C2 116.7(4)
O5 C3 C4 119.0(4)
C2 C3 C4 86.0(4)
O5 C3 H3 111.0
C2 C3 H3 111.0
C4 C3 H3 111.0
C5 C4 N1 118.5(4)
C5 C4 C3 114.7(4)
N1 C4 C3 85.4(3)
C5 C4 H4 111.9
N1 C4 H4 111.9
C3 C4 H4 111.9
O2 C5 C4 107.8(3)
O2 C5 C6 112.0(3)
C4 C5 C6 114.3(4)
O2 C5 H5 107.5
C4 C5 H5 107.5
C6 C5 H5 107.5
C10 C6 C7 102.3(4)
C10 C6 C5 119.0(4)
C7 C6 C5 111.9(4)
C10 C6 H6 107.7
C7 C6 H6 107.7
C5 C6 H6 107.7
O3 C7 C8 126.8(4)
O3 C7 C6 123.2(4)
C8 C7 C6 109.9(4)
C7 C8 C9 104.7(4)
C7 C8 H8A 110.8
C9 C8 H8A 110.8
C7 C8 H8B 110.8
C9 C8 H8B 110.8
H8A C8 H8B 108.9
C10 C9 C8 104.0(4)
C10 C9 H9A 111.0
C8 C9 H9A 111.0
C10 C9 H9B 111.0
C8 C9 H9B 111.0
H9A C9 H9B 109.0
C9 C10 C6 105.3(4)
C9 C10 H10A 110.7
C6 C10 H10A 110.7
C9 C10 H10B 110.7
C6 C10 H10B 110.7
H10A C10 H10B 108.8
N1 C11 C12 119.6(5)
N1 C11 C16 120.7(5)
C12 C11 C16 119.7(5)
C11 C12 C13 120.0(5)
C11 C12 H12 120.0
C13 C12 H12 120.0
C14 C13 C12 120.9(6)
C14 C13 H13 119.6
C12 C13 H13 119.6
C15 C14 O4 115.1(5)
C15 C14 C13 119.5(5)
O4 C14 C13 125.3(6)
C14 C15 C16 120.4(5)
C14 C15 H15 119.8
C16 C15 H15 119.8
C15 C16 C11 119.5(5)
C15 C16 H16 120.2
C11 C16 H16 120.2
O4 C17 H17A 109.5
O4 C17 H17B 109.5
H17A C17 H17B 109.5
O4 C17 H17C 109.5
H17A C17 H17C 109.5
H17B C17 H17C 109.5
O5 C18 C19 113.6(5)
O5 C18 C23 125.5(5)
C19 C18 C23 120.8(5)
C18 C19 C20 117.5(6)
C18 C19 H19 121.3
C20 C19 H19 121.3
C19 C20 C21 122.4(6)
C19 C20 H20 118.8
C21 C20 H20 118.8
C22 C21 C20 118.5(6)
C22 C21 H21 120.7
C20 C21 H21 120.7
C21 C22 C23 120.5(6)
C21 C22 H22 119.8
C23 C22 H22 119.8
C22 C23 C18 120.3(5)
C22 C23 H23 119.9
C18 C23 H23 119.9
C2 N1 C11 133.0(4)
C2 N1 C4 95.2(4)
C11 N1 C4 129.6(4)
C5 O2 H2 103.1
C17 O4 C14 116.2(5)
C18 O5 C3 117.1(4)

loop_
_geom_bond_atom_site_label_1
_geom_bond_atom_site_label_2
_geom_bond_distance
C2 O1 1.212(5)
C2 N1 1.362(6)
C2 C3 1.503(6)
C3 O5 1.404(5)
C3 C4 1.583(6)
C3 H3 0.9800
C4 C5 1.524(5)
C4 N1 1.485(5)
C4 H4 0.9800
C5 O2 1.425(5)
C5 C6 1.525(6)
C5 H5 0.9800
C6 C10 1.526(6)
C6 C7 1.537(6)
C6 H6 0.9800
C7 O3 1.217(5)
C7 C8 1.492(6)
C8 C9 1.513(6)
C8 H8A 0.9700
C8 H8B 0.9700
C9 C10 1.518(6)
C9 H9A 0.9700
C9 H9B 0.9700
C10 H10A 0.9700
C10 H10B 0.9700
C11 N1 1.408(5)
C11 C12 1.369(6)
C11 C16 1.393(6)
C12 C13 1.387(6)
C12 H12 0.9300
C13 C14 1.365(6)
C13 H13 0.9300
C14 C15 1.375(8)
C14 O4 1.377(6)
C15 C16 1.392(7)
C15 H15 0.9300
C16 H16 0.9300
C17 O4 1.409(6)
C17 H17A 0.9600
C17 H17B 0.9600
C17 H17C 0.9600
C18 O5 1.394(5)
C18 C19 1.374(6)
C18 C23 1.365(6)
C19 C20 1.381(7)
C19 H19 0.9300
C20 C21 1.371(8)
C20 H20 0.9300
C21 C22 1.361(8)
C21 H21 0.9300
C22 C23 1.373(6)
C22 H22 0.9300
C23 H23 0.9300
O2 H2 1.1654

loop_
_geom_torsion_atom_site_label_1
_geom_torsion_atom_site_label_2
_geom_torsion_atom_site_label_3
_geom_torsion_atom_site_label_4
_geom_torsion
O1 C2 C3 O5 57.1(8)
N1 C2 C3 O5 -124.2(4)
O1 C2 C3 C4 177.7(6)
N1 C2 C3 C4 -3.6(3)
O5 C3 C4 C5 2.4(6)
C2 C3 C4 C5 -116.1(4)
O5 C3 C4 N1 121.8(4)
C2 C3 C4 N1 3.3(3)
N1 C4 C5 O2 92.8(4)
C3 C4 C5 O2 -168.6(4)
N1 C4 C5 C6 -32.5(6)
C3 C4 C5 C6 66.2(5)
O2 C5 C6 C10 -40.3(5)
C4 C5 C6 C10 82.7(5)
O2 C5 C6 C7 78.6(4)
C4 C5 C6 C7 -158.4(4)
C10 C6 C7 O3 168.0(5)
C5 C6 C7 O3 39.6(7)
C10 C6 C7 C8 -11.1(5)
C5 C6 C7 C8 -139.5(4)
O3 C7 C8 C9 168.9(5)
C6 C7 C8 C9 -12.0(6)
C7 C8 C9 C10 30.5(5)
C8 C9 C10 C6 -38.3(5)
C7 C6 C10 C9 30.0(5)
C5 C6 C10 C9 153.7(4)
N1 C11 C12 C13 179.9(5)
C16 C11 C12 C13 -2.1(7)
C11 C12 C13 C14 2.6(8)
C12 C13 C14 C15 -1.6(8)
C12 C13 C14 O4 177.7(5)
O4 C14 C15 C16 -179.2(5)
C13 C14 C15 C16 0.1(9)
C14 C15 C16 C11 0.3(8)
N1 C11 C16 C15 178.6(4)
C12 C11 C16 C15 0.7(7)
O5 C18 C19 C20 179.2(5)
C23 C18 C19 C20 2.2(8)
C18 C19 C20 C21 -1.6(9)
C19 C20 C21 C22 0.6(10)
C20 C21 C22 C23 0.0(10)
C21 C22 C23 C18 0.6(9)
O5 C18 C23 C22 -178.4(5)
C19 C18 C23 C22 -1.7(8)
O1 C2 N1 C11 18.7(9)
C3 C2 N1 C11 -160.1(4)
O1 C2 N1 C4 -177.4(6)
C3 C2 N1 C4 3.9(4)
C12 C11 N1 C2 175.6(5)
C16 C11 N1 C2 -2.3(7)
C12 C11 N1 C4 16.5(7)
C16 C11 N1 C4 -161.4(4)
C5 C4 N1 C2 112.0(4)
C3 C4 N1 C2 -3.7(3)
C5 C4 N1 C11 -83.2(6)
C3 C4 N1 C11 161.1(4)
C15 C14 O4 C17 -177.0(5)
C13 C14 O4 C17 3.8(8)
C19 C18 O5 C3 -176.3(4)
C23 C18 O5 C3 0.6(7)
C2 C3 O5 C18 -177.9(4)
C4 C3 O5 C18 81.2(5)

loop_
_cod_related_entry_id
_cod_related_entry_database
_cod_related_entry_code
1 ChemSpider 21194344
